data_4305691
loop_
_publ_author_name
'Gang Si'
'Wen-Guang Wang'
'Hong-Yan Wang'
'Chen-Ho Tung'
'Li-Zhu Wu'

_publ_section_title
;
Facile Synthesis and Functionality-Dependent Electrochemistry of Fe-Only
Hydrogenase Mimics
;
_journal_name_full 'Inorganic Chemistry'
_journal_page_first 8101
_journal_page_last 8111
_journal_paper_doi 10.1021/ic800676y
_journal_volume 47
_journal_year 2008
_chemical_formula_sum 'C23 H13 Fe2 N O7 S2'
_chemical_formula_weight 591.16
_chemical_name_systematic
; 
 ? 
;
_space_group_IT_number 2
_symmetry_cell_setting triclinic
_symmetry_space_group_name_Hall '-P 1'
_symmetry_space_group_name_H-M 'P -1'
_atom_sites_solution_hydrogens geom
_atom_sites_solution_primary direct
_atom_sites_solution_secondary difmap
_audit_creation_method SHELXL-97
_cell_angle_alpha 88.743(4)
_cell_angle_beta 78.900(3)
_cell_angle_gamma 78.787(4)
_cell_formula_units_Z 2
_cell_length_a 7.7210(18)
_cell_length_b 11.982(3)
_cell_length_c 13.369(3)
_cell_measurement_reflns_used 2611
_cell_measurement_temperature 294(2)
_cell_measurement_theta_max 0.00
_cell_measurement_theta_min 0.00
_cell_volume 1190.3(5)
_computing_cell_refinement 'Bruker SMART'
_computing_data_collection 'Bruker SMART'
_computing_data_reduction 'Bruker SAINT'
_computing_molecular_graphics 'Bruker SHELXTL'
_computing_publication_material 'Bruker SHELXTL'
_computing_structure_refinement 'SHELXL-97 (Sheldrick, 1997)'
_computing_structure_solution 'SHELXS-97 (Sheldrick, 1990)'
_diffrn_ambient_temperature 294(2)
_diffrn_measured_fraction_theta_full 0.994
_diffrn_measured_fraction_theta_max 0.994
_diffrn_measurement_device_type 'CCD area detector'
_diffrn_measurement_method 'phi and omega scans'
_diffrn_radiation_monochromator graphite
_diffrn_radiation_source 'fine-focus sealed tube'
_diffrn_radiation_type MoK\a
_diffrn_radiation_wavelength 0.71073
_diffrn_reflns_av_R_equivalents 0.0243
_diffrn_reflns_av_sigmaI/netI 0.0479
_diffrn_reflns_limit_h_max 8
_diffrn_reflns_limit_h_min -9
_diffrn_reflns_limit_k_max 10
_diffrn_reflns_limit_k_min -14
_diffrn_reflns_limit_l_max 15
_diffrn_reflns_limit_l_min -15
_diffrn_reflns_number 6083
_diffrn_reflns_theta_full 25.01
_diffrn_reflns_theta_max 25.01
_diffrn_reflns_theta_min 2.31
_exptl_absorpt_coefficient_mu 1.439
_exptl_absorpt_correction_T_max 0.818
_exptl_absorpt_correction_T_min 0.715
_exptl_absorpt_correction_type multi-scan
_exptl_absorpt_process_details SADABS
_exptl_crystal_density_diffrn 1.649
_exptl_crystal_density_meas ?
_exptl_crystal_density_method 'not measured'
_exptl_crystal_F_000 596
_exptl_crystal_size_max 0.24
_exptl_crystal_size_mid 0.20
_exptl_crystal_size_min 0.14
_refine_diff_density_max 0.287
_refine_diff_density_min -0.430
_refine_diff_density_rms 0.067
_refine_ls_extinction_method none
_refine_ls_goodness_of_fit_ref 1.028
_refine_ls_hydrogen_treatment constr
_refine_ls_matrix_type full
_refine_ls_number_parameters 316
_refine_ls_number_reflns 4162
_refine_ls_number_restraints 0
_refine_ls_restrained_S_all 1.028
_refine_ls_R_factor_all 0.0567
_refine_ls_R_factor_gt 0.0356
_refine_ls_shift/su_max 0.001
_refine_ls_shift/su_mean 0.000
_refine_ls_structure_factor_coef Fsqd
_refine_ls_weighting_details 'calc w=1/[\s^2^(Fo^2^)+(0.0470P)^2^+0.0000P] where P=(Fo^2^+2Fc^2^)/3'
_refine_ls_weighting_scheme calc
_refine_ls_wR_factor_gt 0.0824
_refine_ls_wR_factor_ref 0.0934
_reflns_number_gt 3067
_reflns_number_total 4162
_reflns_threshold_expression >2sigma(I)
_cod_data_source_file ic800676y_si_003_2.cif
_cod_data_source_block 3
_cod_depositor_comments
;
The following automatic conversions were performed:
'_symmetry_cell_setting' value 'Triclinic' changed to 'triclinic'
according to '/home/saulius/struct/CIF-dictionaries/cif_core.dic'
dictionary named 'cif_core.dic' version 2.4.1 from
2010-06-29.

'_exptl_absorpt_correction_type' value 'MULTI-SCAN' changed
to 'multi-scan' according to
'/home/saulius/struct/CIF-dictionaries/cif_core.dic' dictionary named
'cif_core.dic' version 2.4.1 from
2010-06-29.

'_refine_ls_hydrogen_treatment' value 'CONSTR' changed to
'constr' according to '/home/saulius/struct/CIF-dictionaries/cif_core.dic'
dictionary named 'cif_core.dic' version 2.4.1 from 2010-06-29.

Automatic conversion script
Id: cif_fix_enum 1527 2010-12-29 10:47:43Z saulius 

The following automatic conversions were performed:

'_exptl_crystal_density_meas' value 'NONE' was changed to '?' - the
value is perceived as not measured.

Automatic conversion script
Id: cif_fix_values 3008 2015-01-20 13:52:24Z robertas 
;
_cod_original_cell_volume 1190.4(5)
_cod_database_code 4305691

loop_
_symmetry_equiv_pos_as_xyz
'x, y, z'
'-x, -y, -z'

loop_
_atom_site_label
_atom_site_type_symbol
_atom_site_fract_x
_atom_site_fract_y
_atom_site_fract_z
_atom_site_U_iso_or_equiv
_atom_site_adp_type
_atom_site_occupancy
_atom_site_symmetry_multiplicity
_atom_site_calc_flag
_atom_site_refinement_flags
_atom_site_disorder_assembly
_atom_site_disorder_group
Fe1 Fe 1.12742(6) 0.20414(4) 0.14173(3) 0.04338(15) Uani 1 1 d . . .
Fe2 Fe 0.82006(6) 0.28057(4) 0.10550(3) 0.04239(15) Uani 1 1 d . . .
S1 S 0.87214(10) 0.21955(6) 0.26078(6) 0.0411(2) Uani 1 1 d . . .
S2 S 1.02527(11) 0.38992(7) 0.11235(6) 0.0466(2) Uani 1 1 d . . .
O1 O 0.4689(4) 0.4363(2) 0.1195(2) 0.0811(8) Uani 1 1 d . . .
O2 O 0.6920(4) 0.0685(2) 0.0932(2) 0.0827(9) Uani 1 1 d . . .
O3 O 0.9237(6) 0.2903(3) -0.1156(2) 0.1111(13) Uani 1 1 d . . .
O4 O 1.1526(5) -0.0433(2) 0.1467(2) 0.1019(11) Uani 1 1 d . . .
O5 O 1.3704(5) 0.1928(3) -0.0566(2) 0.1022(11) Uani 1 1 d . . .
O6 O 1.3812(4) 0.2250(2) 0.2733(2) 0.0698(7) Uani 1 1 d . . .
O7 O -0.8392(4) 1.0339(3) 0.3823(2) 0.0870(9) Uani 1 1 d . . .
N1 N 0.8317(4) 0.4485(2) 0.3105(2) 0.0517(7) Uani 1 1 d . . .
C1 C 0.6058(5) 0.3782(3) 0.1182(3) 0.0546(9) Uani 1 1 d . . .
C2 C 0.7400(5) 0.1515(3) 0.0973(3) 0.0553(9) Uani 1 1 d . . .
C3 C 0.8808(6) 0.2868(3) -0.0298(3) 0.0679(11) Uani 1 1 d . . .
C4 C 1.1447(5) 0.0520(3) 0.1442(3) 0.0618(10) Uani 1 1 d . . .
C5 C 1.2750(5) 0.1967(3) 0.0203(3) 0.0634(10) Uani 1 1 d . . .
C6 C 1.2851(5) 0.2147(3) 0.2222(3) 0.0490(8) Uani 1 1 d . . .
C7 C 0.8702(5) 0.3370(3) 0.3488(2) 0.0520(9) Uani 1 1 d . . .
H7A H 0.7817 0.3316 0.4101 0.062 Uiso 1 1 calc R . .
H7B H 0.9869 0.3259 0.3684 0.062 Uiso 1 1 calc R . .
C8 C 0.9741(4) 0.4734(3) 0.2333(3) 0.0557(9) Uani 1 1 d . . .
H8A H 1.0826 0.4622 0.2617 0.067 Uiso 1 1 calc R . .
H8B H 0.9449 0.5533 0.2172 0.067 Uiso 1 1 calc R . .
C9 C 0.6524(4) 0.5054(3) 0.3150(2) 0.0449(8) Uani 1 1 d . . .
C10 C 0.5111(5) 0.4656(3) 0.3756(3) 0.0520(9) Uani 1 1 d . . .
H10 H 0.5344 0.3962 0.4078 0.062 Uiso 1 1 calc R . .
C11 C 0.3369(4) 0.5262(3) 0.3893(3) 0.0518(9) Uani 1 1 d . . .
H11 H 0.2456 0.4980 0.4319 0.062 Uiso 1 1 calc R . .
C12 C 0.2961(4) 0.6287(3) 0.3404(2) 0.0448(8) Uani 1 1 d . . .
C13 C 0.4353(5) 0.6665(3) 0.2763(3) 0.0527(9) Uani 1 1 d . . .
H13 H 0.4109 0.7336 0.2409 0.063 Uiso 1 1 calc R . .
C14 C 0.6101(5) 0.6063(3) 0.2641(3) 0.0535(9) Uani 1 1 d . . .
H14 H 0.7013 0.6340 0.2209 0.064 Uiso 1 1 calc R . .
C15 C 0.1162(5) 0.6923(3) 0.3574(2) 0.0484(8) Uani 1 1 d . . .
C16 C -0.0354(5) 0.7448(3) 0.3730(2) 0.0498(8) Uani 1 1 d . . .
C17 C -0.2203(4) 0.8036(3) 0.3887(2) 0.0443(8) Uani 1 1 d . . .
C18 C -0.3391(5) 0.7838(3) 0.4757(3) 0.0533(9) Uani 1 1 d . . .
H18 H -0.2991 0.7333 0.5239 0.064 Uiso 1 1 calc R . .
C19 C -0.5160(5) 0.8384(3) 0.4910(3) 0.0530(9) Uani 1 1 d . . .
H19 H -0.5945 0.8254 0.5503 0.064 Uiso 1 1 calc R . .
C20 C -0.5789(4) 0.9122(3) 0.4197(2) 0.0463(8) Uani 1 1 d . . .
C21 C -0.4600(5) 0.9327(3) 0.3337(3) 0.0544(9) Uani 1 1 d . . .
H21 H -0.5010 0.9828 0.2854 0.065 Uiso 1 1 calc R . .
C22 C -0.2820(5) 0.8805(3) 0.3180(3) 0.0546(9) Uani 1 1 d . . .
H22 H -0.2028 0.8965 0.2601 0.066 Uiso 1 1 calc R . .
C23 C -0.7697(5) 0.9681(3) 0.4372(3) 0.0614(10) Uani 1 1 d . . .
H23 H -0.8426 0.9503 0.4968 0.074 Uiso 1 1 calc R . .

loop_
_atom_site_aniso_label
_atom_site_aniso_U_11
_atom_site_aniso_U_22
_atom_site_aniso_U_33
_atom_site_aniso_U_23
_atom_site_aniso_U_13
_atom_site_aniso_U_12
Fe1 0.0422(3) 0.0434(3) 0.0389(3) 0.0001(2) 0.0024(2) -0.0046(2)
Fe2 0.0459(3) 0.0468(3) 0.0368(3) 0.0039(2) -0.0074(2) -0.0154(2)
S1 0.0416(4) 0.0421(5) 0.0356(4) 0.0024(3) -0.0010(3) -0.0051(3)
S2 0.0428(5) 0.0460(5) 0.0525(5) 0.0091(4) -0.0075(4) -0.0144(4)
O1 0.0691(19) 0.074(2) 0.105(2) -0.0068(16) -0.0425(17) 0.0002(15)
O2 0.106(2) 0.069(2) 0.082(2) -0.0088(15) -0.0089(17) -0.0464(18)
O3 0.176(4) 0.134(3) 0.0378(18) 0.0107(17) -0.010(2) -0.075(3)
O4 0.144(3) 0.0473(19) 0.098(2) -0.0112(15) 0.012(2) -0.0118(18)
O5 0.100(2) 0.124(3) 0.061(2) 0.0051(17) 0.0320(18) -0.016(2)
O6 0.0561(17) 0.090(2) 0.0653(18) 0.0072(14) -0.0154(14) -0.0164(14)
O7 0.0579(17) 0.094(2) 0.095(2) 0.0340(18) -0.0105(16) 0.0108(15)
N1 0.0459(17) 0.0489(17) 0.0571(18) -0.0119(13) -0.0069(14) -0.0030(13)
C1 0.060(2) 0.057(2) 0.054(2) 0.0053(17) -0.0235(19) -0.0182(19)
C2 0.059(2) 0.065(3) 0.041(2) -0.0045(17) -0.0001(17) -0.0196(19)
C3 0.089(3) 0.075(3) 0.051(2) 0.011(2) -0.016(2) -0.042(2)
C4 0.070(3) 0.052(2) 0.051(2) -0.0022(17) 0.0122(18) -0.0047(19)
C5 0.066(3) 0.062(2) 0.053(2) 0.0011(18) 0.006(2) -0.0065(19)
C6 0.044(2) 0.047(2) 0.046(2) 0.0018(15) 0.0069(17) -0.0004(16)
C7 0.047(2) 0.056(2) 0.048(2) -0.0130(16) -0.0122(16) 0.0055(16)
C8 0.044(2) 0.042(2) 0.080(3) -0.0119(17) -0.0085(18) -0.0072(15)
C9 0.0440(19) 0.0430(19) 0.047(2) -0.0143(15) -0.0101(16) -0.0036(15)
C10 0.053(2) 0.0415(19) 0.059(2) 0.0013(16) -0.0098(18) -0.0025(16)
C11 0.047(2) 0.055(2) 0.051(2) -0.0007(16) -0.0056(16) -0.0080(16)
C12 0.050(2) 0.0404(19) 0.0423(19) -0.0148(14) -0.0110(16) -0.0002(15)
C13 0.057(2) 0.041(2) 0.057(2) -0.0005(16) -0.0101(18) -0.0025(16)
C14 0.053(2) 0.050(2) 0.054(2) -0.0024(16) -0.0001(17) -0.0115(17)
C15 0.053(2) 0.046(2) 0.044(2) -0.0080(15) -0.0096(16) -0.0020(16)
C16 0.054(2) 0.047(2) 0.045(2) -0.0045(15) -0.0055(16) -0.0032(17)
C17 0.050(2) 0.0362(18) 0.0432(19) -0.0032(14) -0.0057(16) -0.0023(14)
C18 0.054(2) 0.052(2) 0.048(2) 0.0095(16) -0.0073(17) 0.0004(16)
C19 0.055(2) 0.053(2) 0.045(2) 0.0059(16) 0.0024(17) -0.0099(17)
C20 0.0438(19) 0.0406(19) 0.050(2) -0.0005(15) -0.0028(16) -0.0033(14)
C21 0.055(2) 0.048(2) 0.051(2) 0.0137(16) -0.0016(17) 0.0014(16)
C22 0.050(2) 0.053(2) 0.051(2) 0.0088(16) 0.0069(17) -0.0028(16)
C23 0.049(2) 0.063(2) 0.067(3) 0.003(2) 0.0006(19) -0.0081(18)

loop_
_atom_type_symbol
_atom_type_description
_atom_type_scat_dispersion_real
_atom_type_scat_dispersion_imag
_atom_type_scat_source
C C 0.0033 0.0016 'International Tables Vol C Tables 4.2.6.8 and 6.1.1.4'
H H 0.0000 0.0000 'International Tables Vol C Tables 4.2.6.8 and 6.1.1.4'
N N 0.0061 0.0033 'International Tables Vol C Tables 4.2.6.8 and 6.1.1.4'
O O 0.0106 0.0060 'International Tables Vol C Tables 4.2.6.8 and 6.1.1.4'
S S 0.1246 0.1234 'International Tables Vol C Tables 4.2.6.8 and 6.1.1.4'
Fe Fe 0.3463 0.8444 'International Tables Vol C Tables 4.2.6.8 and 6.1.1.4'

loop_
_geom_angle_atom_site_label_1
_geom_angle_atom_site_label_2
_geom_angle_atom_site_label_3
_geom_angle
_geom_angle_site_symmetry_1
_geom_angle_site_symmetry_3
_geom_angle_publ_flag
C5 Fe1 C6 99.22(17) . . ?
C5 Fe1 C4 92.04(16) . . ?
C6 Fe1 C4 98.32(17) . . ?
C5 Fe1 S1 160.66(13) . . ?
C6 Fe1 S1 99.86(10) . . ?
C4 Fe1 S1 88.31(11) . . ?
C5 Fe1 S2 88.16(12) . . ?
C6 Fe1 S2 101.32(11) . . ?
C4 Fe1 S2 160.08(14) . . ?
S1 Fe1 S2 85.05(3) . . ?
C5 Fe1 Fe2 104.89(13) . . ?
C6 Fe1 Fe2 145.75(10) . . ?
C4 Fe1 Fe2 104.69(13) . . ?
S1 Fe1 Fe2 56.54(3) . . ?
S2 Fe1 Fe2 56.25(3) . . ?
C3 Fe2 C2 91.61(16) . . ?
C3 Fe2 C1 96.51(18) . . ?
C2 Fe2 C1 97.83(16) . . ?
C3 Fe2 S2 86.84(12) . . ?
C2 Fe2 S2 156.49(12) . . ?
C1 Fe2 S2 105.66(11) . . ?
C3 Fe2 S1 152.97(15) . . ?
C2 Fe2 S1 85.81(11) . . ?
C1 Fe2 S1 110.51(11) . . ?
S2 Fe2 S1 85.02(3) . . ?
C3 Fe2 Fe1 98.07(14) . . ?
C2 Fe2 Fe1 100.69(12) . . ?
C1 Fe2 Fe1 156.01(11) . . ?
S2 Fe2 Fe1 56.46(3) . . ?
S1 Fe2 Fe1 56.28(2) . . ?
C7 S1 Fe1 107.03(12) . . ?
C7 S1 Fe2 113.16(11) . . ?
Fe1 S1 Fe2 67.19(3) . . ?
C8 S2 Fe2 112.06(11) . . ?
C8 S2 Fe1 109.94(12) . . ?
Fe2 S2 Fe1 67.29(3) . . ?
C9 N1 C7 120.7(3) . . ?
C9 N1 C8 121.2(3) . . ?
C7 N1 C8 112.8(3) . . ?
O1 C1 Fe2 174.8(3) . . ?
O2 C2 Fe2 178.4(4) . . ?
O3 C3 Fe2 178.3(4) . . ?
O4 C4 Fe1 178.8(4) . . ?
O5 C5 Fe1 179.1(4) . . ?
O6 C6 Fe1 177.6(3) . . ?
N1 C7 S1 116.0(2) . . ?
N1 C7 H7A 108.3 . . ?
S1 C7 H7A 108.3 . . ?
N1 C7 H7B 108.3 . . ?
S1 C7 H7B 108.3 . . ?
H7A C7 H7B 107.4 . . ?
N1 C8 S2 117.1(2) . . ?
N1 C8 H8A 108.0 . . ?
S2 C8 H8A 108.0 . . ?
N1 C8 H8B 108.0 . . ?
S2 C8 H8B 108.0 . . ?
H8A C8 H8B 107.3 . . ?
C10 C9 C14 117.2(3) . . ?
C10 C9 N1 120.8(3) . . ?
C14 C9 N1 121.9(3) . . ?
C11 C10 C9 121.7(3) . . ?
C11 C10 H10 119.2 . . ?
C9 C10 H10 119.2 . . ?
C10 C11 C12 120.9(3) . . ?
C10 C11 H11 119.6 . . ?
C12 C11 H11 119.6 . . ?
C13 C12 C11 117.7(3) . . ?
C13 C12 C15 121.9(3) . . ?
C11 C12 C15 120.4(3) . . ?
C14 C13 C12 121.1(3) . . ?
C14 C13 H13 119.4 . . ?
C12 C13 H13 119.4 . . ?
C13 C14 C9 121.3(3) . . ?
C13 C14 H14 119.3 . . ?
C9 C14 H14 119.3 . . ?
C16 C15 C12 179.0(4) . . ?
C15 C16 C17 177.0(4) . . ?
C18 C17 C22 119.1(3) . . ?
C18 C17 C16 119.7(3) . . ?
C22 C17 C16 121.2(3) . . ?
C19 C18 C17 120.3(3) . . ?
C19 C18 H18 119.9 . . ?
C17 C18 H18 119.9 . . ?
C18 C19 C20 120.8(3) . . ?
C18 C19 H19 119.6 . . ?
C20 C19 H19 119.6 . . ?
C21 C20 C19 118.8(3) . . ?
C21 C20 C23 121.4(3) . . ?
C19 C20 C23 119.7(3) . . ?
C22 C21 C20 121.1(3) . . ?
C22 C21 H21 119.4 . . ?
C20 C21 H21 119.4 . . ?
C21 C22 C17 119.8(3) . . ?
C21 C22 H22 120.1 . . ?
C17 C22 H22 120.1 . . ?
O7 C23 C20 126.1(4) . . ?
O7 C23 H23 117.0 . . ?
C20 C23 H23 117.0 . . ?

loop_
_geom_bond_atom_site_label_1
_geom_bond_atom_site_label_2
_geom_bond_distance
_geom_bond_site_symmetry_2
_geom_bond_publ_flag
Fe1 C5 1.788(4) . ?
Fe1 C6 1.796(4) . ?
Fe1 C4 1.802(4) . ?
Fe1 S1 2.2617(9) . ?
Fe1 S2 2.2649(10) . ?
Fe1 Fe2 2.5066(8) . ?
Fe2 C3 1.783(4) . ?
Fe2 C2 1.786(4) . ?
Fe2 C1 1.811(4) . ?
Fe2 S2 2.2592(10) . ?
Fe2 S1 2.2685(10) . ?
S1 C7 1.850(3) . ?
S2 C8 1.855(4) . ?
O1 C1 1.145(4) . ?
O2 C2 1.133(4) . ?
O3 C3 1.132(4) . ?
O4 C4 1.132(4) . ?
O5 C5 1.140(4) . ?
O6 C6 1.126(4) . ?
O7 C23 1.187(4) . ?
N1 C9 1.410(4) . ?
N1 C7 1.418(4) . ?
N1 C8 1.428(4) . ?
C7 H7A 0.9700 . ?
C7 H7B 0.9700 . ?
C8 H8A 0.9700 . ?
C8 H8B 0.9700 . ?
C9 C10 1.385(4) . ?
C9 C14 1.389(4) . ?
C10 C11 1.379(4) . ?
C10 H10 0.9300 . ?
C11 C12 1.389(4) . ?
C11 H11 0.9300 . ?
C12 C13 1.383(5) . ?
C12 C15 1.427(4) . ?
C13 C14 1.382(5) . ?
C13 H13 0.9300 . ?
C14 H14 0.9300 . ?
C15 C16 1.198(4) . ?
C16 C17 1.442(5) . ?
C17 C18 1.382(4) . ?
C17 C22 1.391(4) . ?
C18 C19 1.374(5) . ?
C18 H18 0.9300 . ?
C19 C20 1.379(4) . ?
C19 H19 0.9300 . ?
C20 C21 1.375(4) . ?
C20 C23 1.471(5) . ?
C21 C22 1.373(5) . ?
C21 H21 0.9300 . ?
C22 H22 0.9300 . ?
C23 H23 0.9300 . ?

loop_
_geom_torsion_atom_site_label_1
_geom_torsion_atom_site_label_2
_geom_torsion_atom_site_label_3
_geom_torsion_atom_site_label_4
_geom_torsion
_geom_torsion_site_symmetry_1
_geom_torsion_site_symmetry_2
_geom_torsion_site_symmetry_3
_geom_torsion_site_symmetry_4
_geom_torsion_publ_flag
C5 Fe1 Fe2 C3 3.32(17) . . . . ?
C6 Fe1 Fe2 C3 136.6(2) . . . . ?
C4 Fe1 Fe2 C3 -92.87(17) . . . . ?
S1 Fe1 Fe2 C3 -170.75(13) . . . . ?
S2 Fe1 Fe2 C3 80.75(13) . . . . ?
C5 Fe1 Fe2 C2 96.51(17) . . . . ?
C6 Fe1 Fe2 C2 -130.3(2) . . . . ?
C4 Fe1 Fe2 C2 0.32(16) . . . . ?
S1 Fe1 Fe2 C2 -77.56(11) . . . . ?
S2 Fe1 Fe2 C2 173.94(11) . . . . ?
C5 Fe1 Fe2 C1 -123.6(3) . . . . ?
C6 Fe1 Fe2 C1 9.7(3) . . . . ?
C4 Fe1 Fe2 C1 140.2(3) . . . . ?
S1 Fe1 Fe2 C1 62.4(3) . . . . ?
S2 Fe1 Fe2 C1 -46.1(3) . . . . ?
C5 Fe1 Fe2 S2 -77.43(13) . . . . ?
C6 Fe1 Fe2 S2 55.80(19) . . . . ?
C4 Fe1 Fe2 S2 -173.62(12) . . . . ?
S1 Fe1 Fe2 S2 108.50(4) . . . . ?
C5 Fe1 Fe2 S1 174.08(13) . . . . ?
C6 Fe1 Fe2 S1 -52.69(19) . . . . ?
C4 Fe1 Fe2 S1 77.89(12) . . . . ?
S2 Fe1 Fe2 S1 -108.50(4) . . . . ?
C5 Fe1 S1 C7 -126.0(4) . . . . ?
C6 Fe1 S1 C7 44.47(15) . . . . ?
C4 Fe1 S1 C7 142.62(17) . . . . ?
S2 Fe1 S1 C7 -56.18(11) . . . . ?
Fe2 Fe1 S1 C7 -108.50(11) . . . . ?
C5 Fe1 S1 Fe2 -17.5(4) . . . . ?
C6 Fe1 S1 Fe2 152.97(11) . . . . ?
C4 Fe1 S1 Fe2 -108.88(13) . . . . ?
S2 Fe1 S1 Fe2 52.32(3) . . . . ?
C3 Fe2 S1 C7 120.0(3) . . . . ?
C2 Fe2 S1 C7 -154.66(17) . . . . ?
C1 Fe2 S1 C7 -57.85(17) . . . . ?
S2 Fe2 S1 C7 47.02(12) . . . . ?
Fe1 Fe2 S1 C7 99.53(12) . . . . ?
C3 Fe2 S1 Fe1 20.5(3) . . . . ?
C2 Fe2 S1 Fe1 105.81(12) . . . . ?
C1 Fe2 S1 Fe1 -157.38(12) . . . . ?
S2 Fe2 S1 Fe1 -52.51(3) . . . . ?
C3 Fe2 S2 C8 154.90(19) . . . . ?
C2 Fe2 S2 C8 -118.3(3) . . . . ?
C1 Fe2 S2 C8 59.02(16) . . . . ?
S1 Fe2 S2 C8 -50.91(12) . . . . ?
Fe1 Fe2 S2 C8 -103.26(12) . . . . ?
C3 Fe2 S2 Fe1 -101.84(14) . . . . ?
C2 Fe2 S2 Fe1 -15.1(3) . . . . ?
C1 Fe2 S2 Fe1 162.27(11) . . . . ?
S1 Fe2 S2 Fe1 52.35(3) . . . . ?
C5 Fe1 S2 C8 -144.36(18) . . . . ?
C6 Fe1 S2 C8 -45.32(16) . . . . ?
C4 Fe1 S2 C8 124.7(3) . . . . ?
S1 Fe1 S2 C8 53.76(12) . . . . ?
Fe2 Fe1 S2 C8 106.33(12) . . . . ?
C5 Fe1 S2 Fe2 109.31(14) . . . . ?
C6 Fe1 S2 Fe2 -151.66(10) . . . . ?
C4 Fe1 S2 Fe2 18.4(3) . . . . ?
S1 Fe1 S2 Fe2 -52.57(3) . . . . ?
C3 Fe2 C1 O1 38(4) . . . . ?
C2 Fe2 C1 O1 -55(4) . . . . ?
S2 Fe2 C1 O1 126(4) . . . . ?
S1 Fe2 C1 O1 -143(4) . . . . ?
Fe1 Fe2 C1 O1 165(4) . . . . ?
C3 Fe2 C2 O2 118(13) . . . . ?
C1 Fe2 C2 O2 -145(13) . . . . ?
S2 Fe2 C2 O2 33(13) . . . . ?
S1 Fe2 C2 O2 -35(13) . . . . ?
Fe1 Fe2 C2 O2 20(13) . . . . ?
C2 Fe2 C3 O3 -112(12) . . . . ?
C1 Fe2 C3 O3 150(12) . . . . ?
S2 Fe2 C3 O3 45(12) . . . . ?
S1 Fe2 C3 O3 -28(12) . . . . ?
Fe1 Fe2 C3 O3 -11(12) . . . . ?
C5 Fe1 C4 O4 -150(19) . . . . ?
C6 Fe1 C4 O4 110(19) . . . . ?
S1 Fe1 C4 O4 11(19) . . . . ?
S2 Fe1 C4 O4 -60(19) . . . . ?
Fe2 Fe1 C4 O4 -44(19) . . . . ?
C6 Fe1 C5 O5 -28(26) . . . . ?
C4 Fe1 C5 O5 -126(26) . . . . ?
S1 Fe1 C5 O5 143(26) . . . . ?
S2 Fe1 C5 O5 73(26) . . . . ?
Fe2 Fe1 C5 O5 128(26) . . . . ?
C5 Fe1 C6 O6 108(7) . . . . ?
C4 Fe1 C6 O6 -159(7) . . . . ?
S1 Fe1 C6 O6 -69(7) . . . . ?
S2 Fe1 C6 O6 18(7) . . . . ?
Fe2 Fe1 C6 O6 -27(8) . . . . ?
C9 N1 C7 S1 84.1(3) . . . . ?
C8 N1 C7 S1 -70.4(3) . . . . ?
Fe1 S1 C7 N1 73.8(2) . . . . ?
Fe2 S1 C7 N1 1.9(3) . . . . ?
C9 N1 C8 S2 -89.4(3) . . . . ?
C7 N1 C8 S2 65.0(3) . . . . ?
Fe2 S2 C8 N1 8.0(3) . . . . ?
Fe1 S2 C8 N1 -64.7(3) . . . . ?
C7 N1 C9 C10 14.2(5) . . . . ?
C8 N1 C9 C10 166.6(3) . . . . ?
C7 N1 C9 C14 -169.6(3) . . . . ?
C8 N1 C9 C14 -17.1(5) . . . . ?
C14 C9 C10 C11 -3.3(5) . . . . ?
N1 C9 C10 C11 173.2(3) . . . . ?
C9 C10 C11 C12 1.6(5) . . . . ?
C10 C11 C12 C13 1.1(5) . . . . ?
C10 C11 C12 C15 -178.2(3) . . . . ?
C11 C12 C13 C14 -2.2(5) . . . . ?
C15 C12 C13 C14 177.2(3) . . . . ?
C12 C13 C14 C9 0.5(5) . . . . ?
C10 C9 C14 C13 2.2(5) . . . . ?
N1 C9 C14 C13 -174.2(3) . . . . ?
C13 C12 C15 C16 -160(23) . . . . ?
C11 C12 C15 C16 19(23) . . . . ?
C12 C15 C16 C17 -92(24) . . . . ?
C15 C16 C17 C18 95(7) . . . . ?
C15 C16 C17 C22 -85(8) . . . . ?
C22 C17 C18 C19 0.8(5) . . . . ?
C16 C17 C18 C19 -179.3(3) . . . . ?
C17 C18 C19 C20 1.0(6) . . . . ?
C18 C19 C20 C21 -1.7(5) . . . . ?
C18 C19 C20 C23 179.0(3) . . . . ?
C19 C20 C21 C22 0.5(5) . . . . ?
C23 C20 C21 C22 179.8(3) . . . . ?
C20 C21 C22 C17 1.3(6) . . . . ?
C18 C17 C22 C21 -2.0(5) . . . . ?
C16 C17 C22 C21 178.1(3) . . . . ?
C21 C20 C23 O7 -0.1(6) . . . . ?
C19 C20 C23 O7 179.2(4) . . . . ?
